data_7010803
loop_
_publ_author_name
'Field, Leslie D.'
'Messerle, Barbara A.'
'Soler, Linnea'
'Buys, Irmi E.'
'Hambley, Trevor W.'

_publ_section_title
;
 Polypyrazolylmethane complexes of ruthenium
;
_journal_coden_ASTM JCSDAA
_journal_issue 13
_journal_name_full 'Journal of the Chemical Society, Dalton Transactions'
_journal_page_first 1959
_journal_page_last 1965
_journal_paper_doi 10.1039/b103939n
_journal_year 2001
_chemical_formula_sum 'C53 H46 Cl4 N8 O4 P2 Ru2'
_chemical_formula_weight 1264.90
_space_group_IT_number 14
_symmetry_cell_setting monoclinic
_symmetry_Int_Tables_number 14
_symmetry_space_group_name_Hall '-P 2yn'
_symmetry_space_group_name_H-M 'P 1 21/n 1'
_cell_angle_alpha 90
_cell_angle_beta 96.80(2)
_cell_angle_gamma 90
_cell_formula_units_Z 4
_cell_length_a 16.089(3)
_cell_length_b 10.260(2)
_cell_length_c 33.837(7)
_cell_measurement_reflns_used 0
_cell_measurement_temperature 293.2
_cell_measurement_theta_max 0.0
_cell_measurement_theta_min 0.0
_cell_volume 5546.3(19)
_computing_cell_refinement 'MSC/AFC Diffractometer Control'
_computing_data_collection 'MSC/AFC Diffractometer Control'
_computing_data_reduction 'teXsan (MSC, 1992-1997)'
_computing_publication_material 'teXsan (MSC, 1992-1997)'
_computing_structure_refinement 'teXsan (MSC, 1992-1997)'
_computing_structure_solution
;
SHELXS86 (Sheldrick, 1985)
;
_diffrn_ambient_temperature 293.2
_diffrn_measurement_device_type 'Rigaku AFC7R'
_diffrn_measurement_method \w-2\q
_diffrn_orient_matrix_UB_11 0.01719
_diffrn_orient_matrix_UB_12 0.09260
_diffrn_orient_matrix_UB_13 -0.00456
_diffrn_orient_matrix_UB_21 -0.05834
_diffrn_orient_matrix_UB_22 0.02819
_diffrn_orient_matrix_UB_23 0.00235
_diffrn_orient_matrix_UB_31 0.01486
_diffrn_orient_matrix_UB_32 0.01160
_diffrn_orient_matrix_UB_33 0.02932
_diffrn_radiation_detector 'scintillation counter'
_diffrn_radiation_monochromator graphite
_diffrn_radiation_source 'Rigaku rotating anode'
_diffrn_radiation_type 'Cu Ka'
_diffrn_radiation_wavelength 1.5418
_diffrn_reflns_av_R_equivalents 0.03786
_diffrn_reflns_limit_h_max 16
_diffrn_reflns_limit_h_min 0
_diffrn_reflns_limit_k_max 11
_diffrn_reflns_limit_k_min 0
_diffrn_reflns_limit_l_max 35
_diffrn_reflns_limit_l_min -35
_diffrn_reflns_number 6449
_diffrn_reflns_reduction_process 'Lp corrections applied'
_diffrn_reflns_theta_max 56.14
_diffrn_reflns_theta_min 2.63
_diffrn_standards_decay_% -18.58
_diffrn_standards_interval_count 150
_diffrn_standards_number 3
_exptl_absorpt_coefficient_mu 3.890
_exptl_absorpt_correction_T_max 0.997
_exptl_absorpt_correction_T_min 0.836
_exptl_absorpt_correction_type psi-scan
_exptl_absorpt_process_details
;
(North,Phillips & Matthews, 1968)
;
_exptl_crystal_colour brown
_exptl_crystal_density_diffrn 1.515
_exptl_crystal_density_meas ?
_exptl_crystal_description prism
_exptl_crystal_F_000 2552
_exptl_crystal_size_max 0.30
_exptl_crystal_size_mid 0.20
_exptl_crystal_size_min 0.20
_refine_diff_density_max 0.62
_refine_diff_density_min -1.09
_refine_ls_extinction_coef 0.00000017(1)
_refine_ls_extinction_expression 'equ(3) Acta Cryst.(1968) A24, p213.'
_refine_ls_extinction_method 'Zachariasen (1967)'
_refine_ls_goodness_of_fit_all 2.911
_refine_ls_goodness_of_fit_ref 3.186
_refine_ls_hydrogen_treatment noref
_refine_ls_matrix_type full
_refine_ls_number_constraints 0
_refine_ls_number_parameters 644
_refine_ls_number_reflns 4865
_refine_ls_number_restraints 0
_refine_ls_R_factor_all 0.0671
_refine_ls_R_factor_gt 0.0450
_refine_ls_shift/su_max 0.3090
_refine_ls_shift/su_mean 0.1030
_refine_ls_structure_factor_coef F
_refine_ls_weighting_details 'w = 1/[\s^2^(Fo) + 0.00002|Fo|^2^]'
_refine_ls_weighting_scheme sigma
_refine_ls_wR_factor_all 0.0505
_refine_ls_wR_factor_ref 0.0490
_reflns_number_gt 4865
_reflns_number_total 6105
_reflns_threshold_expression I>2.50\s(I)
_cod_data_source_file b103939n.txt
_cod_data_source_block compound
_cod_original_cell_volume 5546(2)
_cod_original_sg_symbol_H-M 'P 21/n     '
_cod_original_formula_sum 'C53 H46 Cl4 N8 O4 P2 Ru2 '
_cod_database_code 7010803

loop_
_symmetry_equiv_pos_as_xyz
'   +x,   +y,   +z'
1/2-x,1/2+y,1/2-z
'   -x,   -y,   -z'
1/2+x,1/2-y,1/2+z

loop_
_atom_site_label
_atom_site_fract_x
_atom_site_fract_y
_atom_site_fract_z
_atom_site_U_iso_or_equiv
_atom_site_occupancy
_atom_site_refinement_flags
_atom_site_adp_type
_atom_site_calc_flag
_atom_site_calc_attached_atom
Ru(1) 0.71596(4) 0.47787(6) 0.12530(2) 0.0394(2) 1.000 . Uani d ?
Ru(2) 0.52451(4) 0.43806(6) 0.14040(2) 0.0384(2) 1.000 . Uani d ?
Cl(1) 0.5928(1) 0.5917(2) 0.09497(5) 0.0469(6) 1.000 . Uani d ?
Cl(2) 0.6394(1) 0.5124(2) 0.18651(5) 0.0454(6) 1.000 . Uani d ?
Cl(3) 0.6260(1) 0.2912(2) 0.11761(5) 0.0455(6) 1.000 . Uani d ?
Cl(4) 0.3848(2) 0.0374(3) 0.3762(1) 0.118(1) 1.000 . Uani d ?
P(1) 0.7751(1) 0.4289(2) 0.06930(6) 0.0450(6) 1.000 . Uani d ?
P(2) 0.4839(1) 0.2872(2) 0.18246(6) 0.0412(6) 1.000 . Uani d ?
O(1) 0.883(1) 0.183(2) 0.9018(5) 0.163(8) 0.67(6) . Uani d ?
O(2) 0.6294(9) 0.097(2) 0.7058(5) 0.258(8) 1.00(4) . Uani d ?
O(3) 0.4408(7) 0.1740(9) 0.5838(2) 0.137(4) 1.000 . Uani d ?
O(4) 0.383(1) 0.033(1) 0.9372(6) 0.35(1) 1.000 . Uani d ?
N(1) 0.7760(4) 0.6465(6) 0.1404(2) 0.045(2) 1.000 . Uani d ?
N(2) 0.8584(4) 0.6554(7) 0.1555(2) 0.054(2) 1.000 . Uani d ?
N(3) 0.8844(4) 0.4341(7) 0.1716(2) 0.057(2) 1.000 . Uani d ?
N(4) 0.8070(4) 0.3832(7) 0.1606(2) 0.048(2) 1.000 . Uani d ?
N(5) 0.4357(4) 0.3928(6) 0.0952(2) 0.047(2) 1.000 . Uani d ?
N(6) 0.3537(4) 0.4249(7) 0.0949(2) 0.058(2) 1.000 . Uani d ?
N(7) 0.4503(4) 0.5902(6) 0.1534(2) 0.048(2) 1.000 . Uani d ?
N(8) 0.3662(5) 0.5919(7) 0.1432(2) 0.059(3) 1.000 . Uani d ?
C(1) 0.7459(6) 0.7633(9) 0.1453(2) 0.056(3) 1.000 . Uani d ?
C(2) 0.8072(7) 0.8479(9) 0.1621(3) 0.067(3) 1.000 . Uani d ?
C(3) 0.8778(6) 0.776(1) 0.1682(3) 0.068(3) 1.000 . Uani d ?
C(4) 0.9114(5) 0.547(1) 0.1519(3) 0.062(3) 1.000 . Uani d ?
C(5) 0.9291(6) 0.354(1) 0.1971(3) 0.079(4) 1.000 . Uani d ?
C(6) 0.8815(7) 0.252(1) 0.2033(3) 0.076(4) 1.000 . Uani d ?
C(7) 0.8057(5) 0.2732(8) 0.1801(2) 0.055(3) 1.000 . Uani d ?
C(8) 0.4411(6) 0.3389(9) 0.0599(3) 0.064(3) 1.000 . Uani d ?
C(9) 0.3629(8) 0.334(1) 0.0376(3) 0.085(4) 1.000 . Uani d ?
C(10) 0.3093(7) 0.390(1) 0.0601(3) 0.085(4) 1.000 . Uani d ?
C(11) 0.3229(5) 0.4762(9) 0.1299(3) 0.070(3) 1.000 . Uani d ?
C(12) 0.3343(6) 0.707(1) 0.1504(3) 0.074(4) 1.000 . Uani d ?
C(13) 0.3982(7) 0.7836(9) 0.1655(3) 0.070(4) 1.000 . Uani d ?
C(14) 0.4700(6) 0.7075(8) 0.1666(2) 0.057(3) 1.000 . Uani d ?
C(15) 0.8523(5) 0.3030(9) 0.0787(2) 0.052(3) 1.000 . Uani d ?
C(16) 0.9421 0.3336 0.0833 0.070 1.000 . Uani c ?
C(17) 0.9992(7) 0.224(1) 0.0951(3) 0.087(4) 1.000 . Uani d ?
C(18) 0.970(1) 0.105(1) 0.0998(3) 0.100(5) 1.000 . Uani d ?
C(19) 0.8841(9) 0.082(1) 0.0949(3) 0.093(5) 1.000 . Uani d ?
C(20) 0.8277(7) 0.1776(9) 0.0844(3) 0.074(4) 1.000 . Uani d ?
C(21) 0.7107(6) 0.3594(8) 0.0262(2) 0.052(3) 1.000 . Uani d ?
C(22) 0.7471(6) 0.286(1) -0.0017(3) 0.077(4) 1.000 . Uani d ?
C(23) 0.7019(8) 0.248(1) -0.0372(3) 0.094(4) 1.000 . Uani d ?
C(24) 0.6190(7) 0.279(1) -0.0442(3) 0.082(4) 1.000 . Uani d ?
C(25) 0.5821(6) 0.3521(9) -0.0170(2) 0.066(3) 1.000 . Uani d ?
C(26) 0.6283(6) 0.3923(8) 0.0180(2) 0.056(3) 1.000 . Uani d ?
C(27) 0.8236(5) 0.5580(8) 0.0430(2) 0.048(3) 1.000 . Uani d ?
C(28) 0.8781(6) 0.5332(9) 0.0143(3) 0.068(3) 1.000 . Uani d ?
C(29) 0.9061(7) 0.632(1) -0.0077(3) 0.087(4) 1.000 . Uani d ?
C(30) 0.8820(7) 0.756(1) -0.0025(3) 0.087(4) 1.000 . Uani d ?
C(31) 0.8272(7) 0.7836(9) 0.0253(3) 0.081(4) 1.000 . Uani d ?
C(32) 0.7982(6) 0.6834(9) 0.0476(2) 0.061(3) 1.000 . Uani d ?
C(33) 0.5654(5) 0.1728(7) 0.2020(2) 0.040(2) 1.000 . Uani d ?
C(34) 0.6267(5) 0.2173(8) 0.2311(2) 0.051(3) 1.000 . Uani d ?
C(35) 0.6887(5) 0.1355(8) 0.2480(2) 0.052(3) 1.000 . Uani d ?
C(36) 0.6907(6) 0.0090(9) 0.2367(2) 0.060(3) 1.000 . Uani d ?
C(37) 0.6308(6) -0.0343(9) 0.2078(3) 0.072(3) 1.000 . Uani d ?
C(38) 0.5681(6) 0.0456(8) 0.1905(2) 0.059(3) 1.000 . Uani d ?
C(39) 0.3999(5) 0.1847(7) 0.1590(2) 0.044(3) 1.000 . Uani d ?
C(40) 0.4118(5) 0.1220(7) 0.1237(2) 0.053(3) 1.000 . Uani d ?
C(41) 0.3473(7) 0.0544(9) 0.1020(3) 0.069(3) 1.000 . Uani d ?
C(42) 0.2703(7) 0.050(1) 0.1159(3) 0.082(4) 1.000 . Uani d ?
C(43) 0.2571(6) 0.111(1) 0.1504(3) 0.083(4) 1.000 . Uani d ?
C(44) 0.3213(6) 0.1775(8) 0.1728(2) 0.058(3) 1.000 . Uani d ?
C(45) 0.4478(5) 0.3358(8) 0.2299(2) 0.046(3) 1.000 . Uani d ?
C(46) 0.4254(5) 0.2423(8) 0.2564(2) 0.055(3) 1.000 . Uani d ?
C(47) 0.4009(6) 0.2758(9) 0.2928(3) 0.064(3) 1.000 . Uani d ?
C(48) 0.4009(6) 0.402(1) 0.3041(3) 0.074(4) 1.000 . Uani d ?
C(49) 0.4242(7) 0.4974(9) 0.2789(3) 0.079(4) 1.000 . Uani d ?
C(50) 0.4486(6) 0.4618(9) 0.2417(2) 0.064(3) 1.000 . Uani d ?
C(51) 0.926(2) 0.194(2) 0.933(1) 0.52(2) 1.0(1) . Uani d ?
C(52) 0.699(1) 0.073(2) 0.7305(5) 0.207(9) 1.00(5) . Uani d ?
C(53) 0.457(2) 0.013(3) 0.9764(7) 0.29(1) 1.000 . Uiso d ?
H(1) 0.6878 0.7876 0.1380 0.068 1.000 . Uiso c ?
H(2) 0.8008 0.9394 0.1682 0.081 1.000 . Uiso c ?
H(3) 0.9325 0.8058 0.1798 0.081 1.000 . Uiso c ?
H(4) 0.9118 0.5272 0.1239 0.075 1.000 . Uiso c ?
H(5) 0.9675 0.5694 0.1636 0.075 1.000 . Uiso c ?
H(6) 0.9863 0.3679 0.2089 0.094 1.000 . Uiso c ?
H(7) 0.8966 0.1785 0.2206 0.092 1.000 . Uiso c ?
H(8) 0.7582 0.2144 0.1785 0.065 1.000 . Uiso c ?
H(9) 0.4925 0.3071 0.0510 0.076 1.000 . Uiso c ?
H(10) 0.3498 0.2983 0.0111 0.102 1.000 . Uiso c ?
H(11) 0.2497 0.4021 0.0528 0.102 1.000 . Uiso c ?
H(12) 0.2638 0.4958 0.1237 0.084 1.000 . Uiso c ?
H(13) 0.3304 0.4115 0.1508 0.084 1.000 . Uiso c ?
H(14) 0.2757 0.7315 0.1457 0.088 1.000 . Uiso c ?
H(15) 0.3949 0.8736 0.1740 0.084 1.000 . Uiso c ?
H(16) 0.5263 0.7369 0.1759 0.069 1.000 . Uiso c ?
H(17) 0.9627 0.4205 0.0787 0.084 1.000 . Uiso c ?
H(18) 1.0591 0.2392 0.0995 0.105 1.000 . Uiso c ?
H(19) 1.0082 0.0341 0.1068 0.120 1.000 . Uiso c ?
H(20) 0.8640 -0.0055 0.0992 0.111 1.000 . Uiso c ?
H(21) 0.7685 0.1565 0.0808 0.089 1.000 . Uiso c ?
H(22) 0.8055 0.2610 0.0039 0.093 1.000 . Uiso c ?
H(23) 0.7289 0.2001 -0.0568 0.112 1.000 . Uiso c ?
H(24) 0.5861 0.2494 -0.0684 0.098 1.000 . Uiso c ?
H(25) 0.5234 0.3755 -0.0223 0.080 1.000 . Uiso c ?
H(26) 0.6018 0.4444 0.0369 0.067 1.000 . Uiso c ?
H(27) 0.8960 0.4446 0.0101 0.082 1.000 . Uiso c ?
H(28) 0.9438 0.6133 -0.0273 0.104 1.000 . Uiso c ?
H(29) 0.9027 0.8259 -0.0180 0.105 1.000 . Uiso c ?
H(30) 0.8093 0.8726 0.0291 0.097 1.000 . Uiso c ?
H(31) 0.7594 0.7028 0.0667 0.073 1.000 . Uiso c ?
H(32) 0.6258 0.3075 0.2397 0.061 1.000 . Uiso c ?
H(33) 0.7313 0.1685 0.2683 0.062 1.000 . Uiso c ?
H(34) 0.7339 -0.0494 0.2488 0.072 1.000 . Uiso c ?
H(35) 0.6324 -0.1243 0.1992 0.086 1.000 . Uiso c ?
H(36) 0.5260 0.0116 0.1703 0.070 1.000 . Uiso c ?
H(37) 0.4661 0.1258 0.1140 0.063 1.000 . Uiso c ?
H(38) 0.3562 0.0106 0.0775 0.083 1.000 . Uiso c ?
H(39) 0.2247 0.0030 0.1009 0.099 1.000 . Uiso c ?
H(40) 0.2020 0.1084 0.1593 0.100 1.000 . Uiso c ?
H(41) 0.3119 0.2183 0.1977 0.070 1.000 . Uiso c ?
H(42) 0.4270 0.1510 0.2491 0.066 1.000 . Uiso c ?
H(43) 0.3838 0.2086 0.3103 0.076 1.000 . Uiso c ?
H(44) 0.3844 0.4257 0.3298 0.089 1.000 . Uiso c ?
H(45) 0.4238 0.5883 0.2867 0.094 1.000 . Uiso c ?
H(46) 0.4663 0.5288 0.2243 0.077 1.000 . Uiso c ?

loop_
_atom_site_aniso_label
_atom_site_aniso_U_11
_atom_site_aniso_U_22
_atom_site_aniso_U_33
_atom_site_aniso_U_12
_atom_site_aniso_U_13
_atom_site_aniso_U_23
Ru(1) 0.0291(4) 0.0493(4) 0.0404(3) -0.0049(3) 0.0060(3) -0.0027(3)
Ru(2) 0.0282(4) 0.0439(4) 0.0429(4) -0.0037(3) 0.0037(3) 0.0012(3)
Cl(1) 0.039(1) 0.053(1) 0.048(1) -0.006(1) 0.0033(9) 0.0030(9)
Cl(2) 0.037(1) 0.055(1) 0.044(1) -0.005(1) 0.0067(9) -0.0034(9)
Cl(3) 0.038(1) 0.052(1) 0.048(1) -0.006(1) 0.0105(9) -0.0032(9)
Cl(4) 0.041(2) 0.164(3) 0.150(3) -0.004(2) 0.014(2) 0.058(2)
P(1) 0.040(1) 0.051(1) 0.045(1) -0.006(1) 0.009(1) -0.003(1)
P(2) 0.033(1) 0.046(1) 0.044(1) -0.002(1) 0.006(1) 0.001(1)
O(1) 0.16(2) 0.20(2) 0.13(1) -0.08(1) 0.01(1) -0.0717
O(2) 0.12(1) 0.41(2) 0.24(2) 0.10(1) -0.01(1) -0.0465
O(3) 0.15(1) 0.151(9) 0.113(6) 0.009(8) 0.022(6) 0.006(6)
O(4) 0.27(2) 0.22(2) 0.55(3) -0.03(1) 0.02(2) -0.11(2)
N(1) 0.041(5) 0.053(5) 0.044(4) -0.011(4) 0.010(3) -0.009(3)
N(2) 0.037(5) 0.070(5) 0.055(4) -0.017(4) 0.006(4) -0.012(4)
N(3) 0.034(5) 0.081(6) 0.053(4) 0.002(5) 0.003(4) -0.008(4)
N(4) 0.033(5) 0.062(5) 0.047(4) 0.006(4) 0.001(3) 0.001(4)
N(5) 0.034(5) 0.055(4) 0.048(4) -0.009(4) -0.005(3) 0.004(3)
N(6) 0.032(5) 0.061(5) 0.078(5) -0.005(4) -0.007(4) 0.010(4)
N(7) 0.038(5) 0.045(4) 0.061(4) 0.010(4) 0.010(3) 0.006(3)
N(8) 0.040(5) 0.048(5) 0.090(5) 0.015(4) 0.015(4) 0.014(4)
C(1) 0.050(6) 0.057(6) 0.063(6) -0.013(5) 0.010(5) -0.003(5)
C(2) 0.076(8) 0.058(6) 0.068(6) -0.023(6) 0.011(6) -0.011(5)
C(3) 0.061(8) 0.078(7) 0.064(6) -0.033(6) 0.010(5) -0.020(5)
C(4) 0.032(6) 0.078(7) 0.075(6) -0.009(6) -0.001(5) -0.020(5)
C(5) 0.049(7) 0.110(9) 0.073(7) 0.022(7) -0.008(6) -0.007(7)
C(6) 0.060(8) 0.093(8) 0.074(7) 0.026(7) -0.004(6) 0.015(6)
C(7) 0.044(6) 0.059(6) 0.061(5) 0.009(5) 0.006(5) 0.002(5)
C(8) 0.055(7) 0.077(7) 0.056(6) -0.020(5) -0.008(5) 0.006(5)
C(9) 0.10(1) 0.084(8) 0.068(7) -0.026(7) -0.023(7) 0.006(6)
C(10) 0.061(8) 0.080(8) 0.101(9) -0.017(6) -0.045(7) 0.018(7)
C(11) 0.027(6) 0.058(6) 0.126(9) 0.004(5) 0.013(6) 0.020(6)
C(12) 0.061(8) 0.061(7) 0.102(8) 0.016(6) 0.023(6) 0.017(6)
C(13) 0.075(8) 0.051(6) 0.088(7) 0.017(6) 0.024(6) 0.004(5)
C(14) 0.054(7) 0.046(6) 0.074(6) -0.003(5) 0.014(5) 0.002(5)
C(15) 0.027(5) 0.070(6) 0.059(5) 0.005(5) 0.009(4) -0.005(5)
C(16) 0.0696 0.0696 0.0696 0.0000 0.0082 0.0000
C(17) 0.073(9) 0.107(9) 0.080(7) 0.067(8) 0.001(6) 0.006(7)
C(18) 0.14(1) 0.063(8) 0.096(8) 0.051(9) 0.027(9) 0.020(7)
C(19) 0.12(1) 0.065(8) 0.098(8) 0.014(8) 0.047(9) 0.007(6)
C(20) 0.085(8) 0.050(6) 0.093(7) 0.002(6) 0.037(6) -0.004(5)
C(21) 0.055(7) 0.062(6) 0.038(5) -0.013(5) 0.010(5) -0.010(4)
C(22) 0.051(7) 0.107(8) 0.073(6) -0.006(6) 0.001(5) -0.028(6)
C(23) 0.075(9) 0.12(1) 0.081(7) -0.006(8) 0.010(7) -0.049(7)
C(24) 0.089(9) 0.099(8) 0.055(6) -0.034(7) 0.001(6) -0.014(6)
C(25) 0.069(7) 0.079(7) 0.050(5) -0.007(6) -0.001(5) -0.002(5)
C(26) 0.050(6) 0.068(6) 0.048(5) -0.011(5) 0.004(5) 0.001(4)
C(27) 0.043(6) 0.054(6) 0.046(5) -0.006(5) 0.003(4) 0.012(4)
C(28) 0.057(7) 0.082(7) 0.070(6) 0.009(6) 0.022(6) 0.012(5)
C(29) 0.064(8) 0.12(1) 0.082(7) 0.003(8) 0.029(6) 0.034(7)
C(30) 0.080(9) 0.098(9) 0.086(8) -0.025(7) 0.017(7) 0.035(7)
C(31) 0.092(9) 0.070(7) 0.079(7) -0.023(6) 0.002(7) 0.006(6)
C(32) 0.061(7) 0.066(6) 0.056(5) -0.016(6) 0.009(5) -0.004(5)
C(33) 0.034(5) 0.050(5) 0.037(4) 0.003(4) 0.009(4) 0.007(4)
C(34) 0.049(6) 0.053(5) 0.049(5) 0.003(5) 0.006(5) 0.004(4)
C(35) 0.042(6) 0.062(6) 0.050(5) 0.002(5) 0.002(4) 0.008(4)
C(36) 0.051(7) 0.066(6) 0.062(6) 0.015(5) 0.002(5) 0.006(5)
C(37) 0.067(7) 0.062(6) 0.083(7) 0.018(6) -0.005(6) -0.011(5)
C(38) 0.058(7) 0.048(6) 0.067(6) 0.008(5) -0.007(5) -0.007(5)
C(39) 0.041(6) 0.043(5) 0.047(5) -0.007(4) -0.002(4) 0.006(4)
C(40) 0.051(6) 0.042(5) 0.063(5) -0.007(5) -0.005(5) 0.003(4)
C(41) 0.084(8) 0.054(6) 0.064(6) -0.014(6) -0.009(6) -0.001(5)
C(42) 0.066(8) 0.071(7) 0.104(9) -0.023(6) -0.013(7) -0.001(6)
C(43) 0.051(7) 0.082(8) 0.117(9) -0.025(6) 0.015(7) 0.007(7)
C(44) 0.047(6) 0.058(6) 0.070(6) -0.009(5) 0.009(5) 0.003(5)
C(45) 0.033(5) 0.056(6) 0.051(5) 0.004(4) 0.009(4) 0.001(4)
C(46) 0.057(6) 0.058(6) 0.054(5) 0.006(5) 0.020(5) 0.005(5)
C(47) 0.055(7) 0.069(6) 0.071(6) 0.012(5) 0.023(5) 0.0171
C(48) 0.071(8) 0.096(8) 0.058(6) 0.022(7) 0.023(5) 0.008(6)
C(49) 0.094(9) 0.068(7) 0.078(7) 0.010(6) 0.025(6) -0.013(6)
C(50) 0.073(7) 0.063(6) 0.061(6) 0.003(6) 0.024(5) 0.001(5)
C(51) 0.45(3) 0.51(3) 0.60(4) 0.03(2) 0.05(3) -0.2169
C(52) 0.12(2) 0.29(2) 0.20(2) -0.05(1) -0.01(1) 0.0575

loop_
_atom_type_symbol
_atom_type_oxidation_number
_atom_type_number_in_cell
_atom_type_scat_dispersion_real
_atom_type_scat_dispersion_imag
_atom_type_scat_source
C 0 244 0.017 0.009
;International Tables for Crystallography
(1992, Vol. C, Tables 4.2.6.8 and 6.1.1.1)
;
H 0 212 0.000 0.000
;International Tables for Crystallography
(1992, Vol. C, Table 6.1.1.2)
;
Cl 0 4 0.348 0.702
;International Tables for Crystallography
(1992, Vol. C, Tables 4.2.6.8 and 6.1.1.1)
;
N 0 16 0.029 0.018
;International Tables for Crystallography
(1992, Vol. C, Tables 4.2.6.8 and 6.1.1.1)
;
P 0 12 0.283 0.434
;International Tables for Crystallography
(1992, Vol. C, Tables 4.2.6.8 and 6.1.1.1)
;
Ru 0 4 -0.105 3.296
;International Tables for Crystallography
(1992, Vol. C, Tables 4.2.6.8 and 6.1.1.1)
;
O 0 4 0.047 0.032
;International Tables for Crystallography
(1992, Vol. C, Tables 4.2.6.8 and 6.1.1.1)
;

loop_
_geom_angle_atom_site_label_1
_geom_angle_atom_site_label_2
_geom_angle_atom_site_label_3
_geom_angle
_geom_angle_site_symmetry_1
_geom_angle_site_symmetry_2
_geom_angle_site_symmetry_3
_geom_angle_publ_flag
Cl(1) Ru(1) Cl(2) 80.10(6) . . . yes
Cl(1) Ru(1) Cl(3) 83.47(7) . . . yes
Cl(1) Ru(1) P(1) 98.94(7) . . . yes
Cl(1) Ru(1) N(1) 92.1(2) . . . yes
Cl(1) Ru(1) N(4) 168.5(2) . . . yes
Cl(2) Ru(1) Cl(3) 81.73(6) . . . yes
Cl(2) Ru(1) P(1) 173.99(7) . . . yes
Cl(2) Ru(1) N(1) 86.4(2) . . . yes
Cl(2) Ru(1) N(4) 88.4(2) . . . yes
Cl(3) Ru(1) P(1) 92.27(7) . . . yes
Cl(3) Ru(1) N(1) 167.9(2) . . . yes
Cl(3) Ru(1) N(4) 93.8(2) . . . yes
P(1) Ru(1) N(1) 99.5(2) . . . yes
P(1) Ru(1) N(4) 92.3(2) . . . yes
N(1) Ru(1) N(4) 88.3(3) . . . yes
Cl(1) Ru(2) Cl(2) 80.86(6) . . . yes
Cl(1) Ru(2) Cl(3) 80.61(6) . . . yes
Cl(1) Ru(2) P(2) 171.02(7) . . . yes
Cl(1) Ru(2) N(5) 90.1(2) . . . yes
Cl(1) Ru(2) N(7) 87.8(2) . . . yes
Cl(2) Ru(2) Cl(3) 84.72(7) . . . yes
Cl(2) Ru(2) P(2) 93.81(7) . . . yes
Cl(2) Ru(2) N(5) 170.9(2) . . . yes
Cl(2) Ru(2) N(7) 92.4(2) . . . yes
Cl(3) Ru(2) P(2) 91.75(7) . . . yes
Cl(3) Ru(2) N(5) 93.4(2) . . . yes
Cl(3) Ru(2) N(7) 168.4(2) . . . yes
P(2) Ru(2) N(5) 95.1(2) . . . yes
P(2) Ru(2) N(7) 99.7(2) . . . yes
N(5) Ru(2) N(7) 87.7(3) . . . yes
Ru(1) Cl(1) Ru(2) 80.49(6) . . . yes
Ru(1) Cl(2) Ru(2) 80.61(6) . . . yes
Ru(1) Cl(3) Ru(2) 83.63(6) . . . yes
Ru(1) P(1) C(15) 111.1(3) . . . yes
Ru(1) P(1) C(21) 119.8(3) . . . yes
Ru(1) P(1) C(27) 119.5(3) . . . yes
C(15) P(1) C(21) 100.1(4) . . . yes
C(15) P(1) C(27) 106.3(4) . . . yes
C(21) P(1) C(27) 97.4(4) . . . yes
Ru(2) P(2) C(33) 115.0(2) . . . yes
Ru(2) P(2) C(39) 112.2(2) . . . yes
Ru(2) P(2) C(45) 120.7(3) . . . yes
C(33) P(2) C(39) 104.6(3) . . . yes
C(33) P(2) C(45) 98.3(3) . . . yes
C(39) P(2) C(45) 103.9(4) . . . yes
C(15) O(3) C(17) 122(1) 4_455 . 4_455 yes
C(15) O(3) H(17) 118.6 4_455 . 4_455 no
C(17) O(3) H(17) 119.6 4_455 . 4_455 no
Ru(1) N(1) N(2) 124.5(5) . . . yes
Ru(1) N(1) C(1) 130.2(6) . . . yes
N(2) N(1) C(1) 104.2(6) . . . yes
N(1) N(2) C(3) 111.3(8) . . . yes
N(1) N(2) C(4) 118.9(7) . . . yes
C(3) N(2) C(4) 129.4(8) . . . yes
N(4) N(3) C(4) 120.2(7) . . . yes
N(4) N(3) C(5) 110.2(8) . . . yes
C(4) N(3) C(5) 128.9(9) . . . yes
Ru(1) N(4) N(3) 123.5(6) . . . yes
Ru(1) N(4) C(7) 131.1(6) . . . yes
N(3) N(4) C(7) 105.2(7) . . . yes
Ru(2) N(5) N(6) 123.2(5) . . . yes
Ru(2) N(5) C(8) 131.6(6) . . . yes
N(6) N(5) C(8) 105.0(7) . . . yes
N(5) N(6) C(10) 110.7(8) . . . yes
N(5) N(6) C(11) 121.0(7) . . . yes
C(10) N(6) C(11) 128.0(9) . . . yes
Ru(2) N(7) N(8) 123.1(5) . . . yes
Ru(2) N(7) C(14) 130.7(6) . . . yes
N(8) N(7) C(14) 105.5(7) . . . yes
N(7) N(8) C(11) 120.5(7) . . . yes
N(7) N(8) C(12) 111.2(8) . . . yes
C(11) N(8) C(12) 128.1(8) . . . yes
N(1) C(1) C(2) 111.9(8) . . . yes
N(1) C(1) H(1) 124.1 . . . no
C(2) C(1) H(1) 124.0 . . . no
C(1) C(2) C(3) 105.3(8) . . . yes
C(1) C(2) H(2) 127.5 . . . no
C(3) C(2) H(2) 127.3 . . . no
N(2) C(3) C(2) 107.2(8) . . . yes
N(2) C(3) H(3) 126.3 . . . no
C(2) C(3) H(3) 126.4 . . . no
N(2) C(4) N(3) 112.2(7) . . . yes
N(2) C(4) H(4) 108.7 . . . no
N(2) C(4) H(5) 108.7 . . . no
N(3) C(4) H(4) 108.8 . . . no
N(3) C(4) H(5) 108.8 . . . no
H(4) C(4) H(5) 109.6 . . . no
N(3) C(5) C(6) 108.1(9) . . . yes
N(3) C(5) H(6) 126.1 . . . no
C(6) C(5) H(6) 125.8 . . . no
C(5) C(6) C(7) 105.8(9) . . . yes
C(5) C(6) H(7) 127.1 . . . no
C(7) C(6) H(7) 127.1 . . . no
N(4) C(7) C(6) 110.8(8) . . . yes
N(4) C(7) H(8) 124.7 . . . no
C(6) C(7) H(8) 124.5 . . . no
N(5) C(8) C(9) 110.8(9) . . . yes
N(5) C(8) H(9) 124.5 . . . no
C(9) C(8) H(9) 124.7 . . . no
C(8) C(9) C(10) 106.2(9) . . . yes
C(8) C(9) H(10) 127.0 . . . no
C(10) C(9) H(10) 126.8 . . . no
N(6) C(10) C(9) 107.2(9) . . . yes
N(6) C(10) H(11) 126.2 . . . no
C(9) C(10) H(11) 126.5 . . . no
N(6) C(11) N(8) 111.2(7) . . . yes
N(6) C(11) H(12) 109.0 . . . no
N(6) C(11) H(13) 108.9 . . . no
N(8) C(11) H(12) 109.0 . . . no
N(8) C(11) H(13) 109.0 . . . no
H(12) C(11) H(13) 109.6 . . . no
N(8) C(12) C(13) 107.2(9) . . . yes
N(8) C(12) H(14) 126.3 . . . no
C(13) C(12) H(14) 126.5 . . . no
C(12) C(13) C(14) 106.1(8) . . . yes
C(12) C(13) H(15) 126.9 . . . no
C(14) C(13) H(15) 127.0 . . . no
N(7) C(14) C(13) 110.0(8) . . . yes
N(7) C(14) H(16) 125.0 . . . no
C(13) C(14) H(16) 125.0 . . . no
P(1) C(15) O(3) 124.1(8) . . 4_554 yes
P(1) C(15) C(20) 119.8(8) . . . yes
O(3) C(15) C(20) 115.9(9) 4_554 . . yes
O(3) C(17) C(18) 118(1) 4_554 . . yes
O(3) C(17) H(18) 122.7 4_554 . . no
C(18) C(17) H(18) 119.3 . . . no
C(17) C(18) C(19) 121(1) . . . yes
C(17) C(18) H(19) 119.5 . . . no
C(19) C(18) H(19) 119.9 . . . no
C(18) C(19) C(20) 122(1) . . . yes
C(18) C(19) H(20) 118.9 . . . no
C(20) C(19) H(20) 119.2 . . . no
C(15) C(20) C(19) 122(1) . . . yes
C(15) C(20) H(21) 119.2 . . . no
C(19) C(20) H(21) 119.0 . . . no
P(1) C(21) C(22) 120.6(7) . . . yes
P(1) C(21) C(26) 120.7(6) . . . yes
C(22) C(21) C(26) 118.1(8) . . . yes
C(21) C(22) C(23) 122(1) . . . yes
C(21) C(22) H(22) 119.4 . . . no
C(23) C(22) H(22) 119.1 . . . no
C(22) C(23) C(24) 119(1) . . . yes
C(22) C(23) H(23) 120.4 . . . no
C(24) C(23) H(23) 120.4 . . . no
C(23) C(24) C(25) 119.9(9) . . . yes
C(23) C(24) H(24) 120.0 . . . no
C(25) C(24) H(24) 120.1 . . . no
C(24) C(25) C(26) 120.4(9) . . . yes
C(24) C(25) H(25) 119.8 . . . no
C(26) C(25) H(25) 119.8 . . . no
C(21) C(26) C(25) 120.8(8) . . . yes
C(21) C(26) H(26) 119.6 . . . no
C(25) C(26) H(26) 119.6 . . . no
P(1) C(27) C(28) 123.0(7) . . . yes
P(1) C(27) C(32) 118.5(7) . . . yes
C(28) C(27) C(32) 117.9(8) . . . yes
C(27) C(28) C(29) 121.1(9) . . . yes
C(27) C(28) H(27) 119.5 . . . no
C(29) C(28) H(27) 119.4 . . . no
C(28) C(29) C(30) 121(1) . . . yes
C(28) C(29) H(28) 119.8 . . . no
C(30) C(29) H(28) 119.7 . . . no
C(29) C(30) C(31) 120(1) . . . yes
C(29) C(30) H(29) 120.2 . . . no
C(31) C(30) H(29) 120.0 . . . no
C(30) C(31) C(32) 120(1) . . . yes
C(30) C(31) H(30) 120.1 . . . no
C(32) C(31) H(30) 120.0 . . . no
C(27) C(32) C(31) 120.7(9) . . . yes
C(27) C(32) H(31) 119.6 . . . no
C(31) C(32) H(31) 119.7 . . . no
P(2) C(33) C(34) 117.9(6) . . . yes
P(2) C(33) C(38) 124.0(6) . . . yes
C(34) C(33) C(38) 118.1(7) . . . yes
C(33) C(34) C(35) 121.1(7) . . . yes
C(33) C(34) H(32) 119.4 . . . no
C(35) C(34) H(32) 119.5 . . . no
C(34) C(35) C(36) 120.5(8) . . . yes
C(34) C(35) H(33) 119.9 . . . no
C(36) C(35) H(33) 119.6 . . . no
C(35) C(36) C(37) 118.4(8) . . . yes
C(35) C(36) H(34) 120.9 . . . no
C(37) C(36) H(34) 120.7 . . . no
C(36) C(37) C(38) 122.0(8) . . . yes
C(36) C(37) H(35) 118.9 . . . no
C(38) C(37) H(35) 119.0 . . . no
C(33) C(38) C(37) 119.9(8) . . . yes
C(33) C(38) H(36) 120.1 . . . no
C(37) C(38) H(36) 120.0 . . . no
P(2) C(39) C(40) 118.1(6) . . . yes
P(2) C(39) C(44) 122.7(6) . . . yes
C(40) C(39) C(44) 118.8(7) . . . yes
C(39) C(40) C(41) 121.1(9) . . . yes
C(39) C(40) H(37) 119.4 . . . no
C(41) C(40) H(37) 119.4 . . . no
C(40) C(41) C(42) 119.0(9) . . . yes
C(40) C(41) H(38) 120.4 . . . no
C(42) C(41) H(38) 120.6 . . . no
C(41) C(42) C(43) 120.9(9) . . . yes
C(41) C(42) H(39) 119.5 . . . no
C(43) C(42) H(39) 119.7 . . . no
C(42) C(43) C(44) 121(1) . . . yes
C(42) C(43) H(40) 119.4 . . . no
C(44) C(43) H(40) 119.7 . . . no
C(39) C(44) C(43) 119.3(8) . . . yes
C(39) C(44) H(41) 120.4 . . . no
C(43) C(44) H(41) 120.3 . . . no
P(2) C(45) C(46) 120.7(6) . . . yes
P(2) C(45) C(50) 121.6(6) . . . yes
C(46) C(45) C(50) 117.5(7) . . . yes
C(45) C(46) C(47) 121.8(8) . . . yes
C(45) C(46) H(42) 119.1 . . . no
C(47) C(46) H(42) 119.1 . . . no
C(46) C(47) C(48) 120.1(8) . . . yes
C(46) C(47) H(43) 120.0 . . . no
C(48) C(47) H(43) 119.9 . . . no
C(47) C(48) C(49) 119.7(8) . . . yes
C(47) C(48) H(44) 120.1 . . . no
C(49) C(48) H(44) 120.1 . . . no
C(48) C(49) C(50) 119.5(9) . . . yes
C(48) C(49) H(45) 120.3 . . . no
C(50) C(49) H(45) 120.2 . . . no
C(45) C(50) C(49) 121.2(8) . . . yes
C(45) C(50) H(46) 119.4 . . . no
C(49) C(50) H(46) 119.4 . . . no

loop_
_geom_bond_atom_site_label_1
_geom_bond_atom_site_label_2
_geom_bond_distance
_geom_bond_site_symmetry_1
_geom_bond_site_symmetry_2
_geom_bond_publ_flag
Ru(1) Cl(1) 2.421(2) . . yes
Ru(1) Cl(2) 2.556(2) . . yes
Ru(1) Cl(3) 2.396(2) . . yes
Ru(1) P(1) 2.275(2) . . yes
Ru(1) N(1) 2.017(6) . . yes
Ru(1) N(4) 2.026(6) . . yes
Ru(2) Cl(1) 2.541(2) . . yes
Ru(2) Cl(2) 2.398(2) . . yes
Ru(2) Cl(3) 2.414(2) . . yes
Ru(2) P(2) 2.251(2) . . yes
Ru(2) N(5) 2.020(6) . . yes
Ru(2) N(7) 2.044(6) . . yes
P(1) C(15) 1.794(9) . . yes
P(1) C(21) 1.829(8) . . yes
P(1) C(27) 1.823(8) . . yes
P(2) C(33) 1.824(7) . . yes
P(2) C(39) 1.820(8) . . yes
P(2) C(45) 1.839(7) . . yes
O(1) C(51) 1.18(4) . . yes
O(2) C(52) 1.33(2) . . yes
O(3) C(15) 1.43(1) . 4_455 yes
O(3) C(17) 1.42(1) . 4_455 yes
O(3) H(17) 1.05 . 4_455 no
O(4) C(53) 1.69(2) . . yes
N(1) N(2) 1.366(8) . . yes
N(1) C(1) 1.31(1) . . yes
N(2) C(3) 1.33(1) . . yes
N(2) C(4) 1.42(1) . . yes
N(3) N(4) 1.360(9) . . yes
N(3) C(4) 1.43(1) . . yes
N(3) C(5) 1.34(1) . . yes
N(4) C(7) 1.306(9) . . yes
N(5) N(6) 1.358(9) . . yes
N(5) C(8) 1.33(1) . . yes
N(6) C(10) 1.35(1) . . yes
N(6) C(11) 1.44(1) . . yes
N(7) N(8) 1.357(9) . . yes
N(7) C(14) 1.31(1) . . yes
N(8) C(11) 1.42(1) . . yes
N(8) C(12) 1.32(1) . . yes
C(1) C(2) 1.38(1) . . yes
C(1) H(1) 0.97 . . no
C(2) C(3) 1.35(1) . . yes
C(2) H(2) 0.97 . . no
C(3) H(3) 0.97 . . no
C(4) H(4) 0.97 . . no
C(4) H(5) 0.97 . . no
C(5) C(6) 1.33(1) . . yes
C(5) H(6) 0.97 . . no
C(6) C(7) 1.39(1) . . yes
C(6) H(7) 0.97 . . no
C(7) H(8) 0.97 . . no
C(8) C(9) 1.38(1) . . yes
C(8) H(9) 0.97 . . no
C(9) C(10) 1.34(1) . . yes
C(9) H(10) 0.97 . . no
C(10) H(11) 0.97 . . no
C(11) H(12) 0.97 . . no
C(11) H(13) 0.97 . . no
C(12) C(13) 1.34(1) . . yes
C(12) H(14) 0.97 . . no
C(13) C(14) 1.39(1) . . yes
C(13) H(15) 0.97 . . no
C(14) H(16) 0.97 . . no
C(15) C(20) 1.37(1) . . yes
C(17) C(18) 1.33(2) . . yes
C(17) H(18) 0.97 . . no
C(18) C(19) 1.39(2) . . yes
C(18) H(19) 0.97 . . no
C(19) C(20) 1.35(1) . . yes
C(19) H(20) 0.97 . . no
C(20) H(21) 0.97 . . no
C(21) C(22) 1.38(1) . . yes
C(21) C(26) 1.36(1) . . yes
C(22) C(23) 1.39(1) . . yes
C(22) H(22) 0.97 . . no
C(23) C(24) 1.36(1) . . yes
C(23) H(23) 0.97 . . no
C(24) C(25) 1.37(1) . . yes
C(24) H(24) 0.97 . . no
C(25) C(26) 1.38(1) . . yes
C(25) H(25) 0.97 . . no
C(26) H(26) 0.97 . . no
C(27) C(28) 1.40(1) . . yes
C(27) C(32) 1.37(1) . . yes
C(28) C(29) 1.37(1) . . yes
C(28) H(27) 0.97 . . no
C(29) C(30) 1.34(1) . . yes
C(29) H(28) 0.97 . . no
C(30) C(31) 1.39(1) . . yes
C(30) H(29) 0.97 . . no
C(31) C(32) 1.39(1) . . yes
C(31) H(30) 0.97 . . no
C(32) H(31) 0.97 . . no
C(33) C(34) 1.38(1) . . yes
C(33) C(38) 1.36(1) . . yes
C(34) C(35) 1.37(1) . . yes
C(34) H(32) 0.97 . . no
C(35) C(36) 1.35(1) . . yes
C(35) H(33) 0.97 . . no
C(36) C(37) 1.36(1) . . yes
C(36) H(34) 0.97 . . no
C(37) C(38) 1.37(1) . . yes
C(37) H(35) 0.97 . . no
C(38) H(36) 0.97 . . no
C(39) C(40) 1.39(1) . . yes
C(39) C(44) 1.40(1) . . yes
C(40) C(41) 1.38(1) . . yes
C(40) H(37) 0.97 . . no
C(41) C(42) 1.38(1) . . yes
C(41) H(38) 0.97 . . no
C(42) C(43) 1.36(1) . . yes
C(42) H(39) 0.97 . . no
C(43) C(44) 1.38(1) . . yes
C(43) H(40) 0.97 . . no
C(44) H(41) 0.97 . . no
C(45) C(46) 1.39(1) . . yes
C(45) C(50) 1.35(1) . . yes
C(46) C(47) 1.38(1) . . yes
C(46) H(42) 0.97 . . no
C(47) C(48) 1.35(1) . . yes
C(47) H(43) 0.97 . . no
C(48) C(49) 1.37(1) . . yes
C(48) H(44) 0.97 . . no
C(49) C(50) 1.41(1) . . yes
C(49) H(45) 0.97 . . no
C(50) H(46) 0.97 . . no

loop_
_geom_contact_atom_site_label_1
_geom_contact_atom_site_label_2
_geom_contact_distance
_geom_contact_site_symmetry_1
_geom_contact_site_symmetry_2
_geom_contact_publ_flag
Cl(2) C(36) 3.542(9) . 2_655 no
Cl(2) C(35) 3.565(8) . 2_655 no
Cl(4) O(1) 3.00(2) . 4_454 no
Cl(4) O(2) 3.08(2) . 3_656 no
Cl(4) C(51) 3.37(3) . 4_454 no
Cl(4) C(11) 3.380(9) . 2_545 no
Cl(4) C(4) 3.522(9) . 2_645 no
P(1) O(3) 2.86(1) . 4_554 no
O(1) C(42) 3.43(2) . 3_656 no
O(1) C(48) 3.46(2) . 4 no
O(2) C(5) 3.24(2) . 4_455 no
O(3) C(17) 1.42(1) . 4_455 no
O(3) C(15) 1.43(1) . 4_455 no
O(3) C(18) 2.36(1) . 4_455 no
O(3) C(20) 2.37(1) . 4_455 no
O(3) C(19) 2.71(1) . 4_455 no
O(3) C(27) 3.24(1) . 4_455 no
O(3) C(28) 3.24(1) . 4_455 no
O(3) C(4) 3.31(1) . 4_455 no
O(3) N(3) 3.39(1) . 4_455 no
N(2) C(35) 3.44(1) . 2_655 no
N(3) C(36) 3.55(1) . 2_655 no
N(6) C(24) 3.54(1) . 3_665 no
C(2) C(37) 3.60(1) . 1_565 no
C(3) C(35) 3.46(1) . 2_655 no
C(3) C(34) 3.47(1) . 2_655 no
C(5) C(36) 3.51(1) . 2_655 no
C(8) C(25) 3.49(1) . 3_665 no
C(9) C(26) 3.39(1) . 3_665 no
C(9) C(25) 3.43(1) . 3_665 no
C(10) C(25) 3.58(1) . 3_665 no
C(13) C(41) 3.55(1) . 1_565 no
C(53) C(53) 1.99(4) . 3_657 no

loop_
_geom_torsion_atom_site_label_1
_geom_torsion_atom_site_label_2
_geom_torsion_atom_site_label_3
_geom_torsion_atom_site_label_4
_geom_torsion_site_symmetry_1
_geom_torsion_site_symmetry_2
_geom_torsion_site_symmetry_3
_geom_torsion_site_symmetry_4
_geom_torsion
_geom_torsion_publ_flag
Ru(1) Cl(1) Ru(2) Cl(2) . . . . 45.89(6) no
Ru(1) Cl(1) Ru(2) Cl(3) . . . . -40.21(6) no
Ru(1) Cl(1) Ru(2) P(2) . . . . -8.2(5) no
Ru(1) Cl(1) Ru(2) N(5) . . . . -133.6(2) no
Ru(1) Cl(1) Ru(2) N(7) . . . . 138.7(2) no
Ru(1) Cl(2) Ru(2) Cl(1) . . . . -42.84(6) no
Ru(1) Cl(2) Ru(2) Cl(3) . . . . 38.48(6) no
Ru(1) Cl(2) Ru(2) P(2) . . . . 129.88(7) no
Ru(1) Cl(2) Ru(2) N(5) . . . . -40(1) no
Ru(1) Cl(2) Ru(2) N(7) . . . . -130.2(2) no
Ru(1) Cl(3) Ru(2) Cl(1) . . . . 40.35(6) no
Ru(1) Cl(3) Ru(2) Cl(2) . . . . -41.22(6) no
Ru(1) Cl(3) Ru(2) P(2) . . . . -134.89(7) no
Ru(1) Cl(3) Ru(2) N(5) . . . . 129.9(2) no
Ru(1) Cl(3) Ru(2) N(7) . . . . 35(1) no
Ru(1) P(1) C(15) O(3) . . . 4_554 -102.6(7) no
Ru(1) P(1) C(15) C(20) . . . . 72.3(8) no
Ru(1) P(1) C(21) C(22) . . . . -156.2(7) no
Ru(1) P(1) C(21) C(26) . . . . 32.3(8) no
Ru(1) P(1) C(27) C(28) . . . . 164.4(6) no
Ru(1) P(1) C(27) C(32) . . . . -24.0(8) no
Ru(1) N(1) N(2) C(3) . . . . -170.6(5) no
Ru(1) N(1) N(2) C(4) . . . . 15.8(9) no
Ru(1) N(1) C(1) C(2) . . . . 169.8(6) no
Ru(1) N(4) N(3) C(4) . . . . -13.1(9) no
Ru(1) N(4) N(3) C(5) . . . . 175.7(6) no
Ru(1) N(4) C(7) C(6) . . . . -174.7(6) no
Ru(2) Cl(1) Ru(1) Cl(2) . . . . -42.46(5) no
Ru(2) Cl(1) Ru(1) Cl(3) . . . . 40.24(5) no
Ru(2) Cl(1) Ru(1) P(1) . . . . 131.52(6) no
Ru(2) Cl(1) Ru(1) N(1) . . . . -128.5(2) no
Ru(2) Cl(1) Ru(1) N(4) . . . . -37(1) no
Ru(2) Cl(2) Ru(1) Cl(1) . . . . 45.64(6) no
Ru(2) Cl(2) Ru(1) Cl(3) . . . . -39.11(6) no
Ru(2) Cl(2) Ru(1) P(1) . . . . -35.7(7) no
Ru(2) Cl(2) Ru(1) N(1) . . . . 138.4(2) no
Ru(2) Cl(2) Ru(1) N(4) . . . . -133.2(2) no
Ru(2) Cl(3) Ru(1) Cl(1) . . . . -42.43(6) no
Ru(2) Cl(3) Ru(1) Cl(2) . . . . 38.47(6) no
Ru(2) Cl(3) Ru(1) P(1) . . . . -141.18(7) no
Ru(2) Cl(3) Ru(1) N(1) . . . . 26.5(9) no
Ru(2) Cl(3) Ru(1) N(4) . . . . 126.3(2) no
Ru(2) P(2) C(33) C(34) . . . . 74.8(6) no
Ru(2) P(2) C(33) C(38) . . . . -107.1(7) no
Ru(2) P(2) C(39) C(40) . . . . 53.7(7) no
Ru(2) P(2) C(39) C(44) . . . . -119.5(6) no
Ru(2) P(2) C(45) C(46) . . . . -177.9(6) no
Ru(2) P(2) C(45) C(50) . . . . -3.4(9) no
Ru(2) N(5) N(6) C(10) . . . . 176.3(6) no
Ru(2) N(5) N(6) C(11) . . . . -10(1) no
Ru(2) N(5) C(8) C(9) . . . . -176.3(6) no
Ru(2) N(7) N(8) C(11) . . . . 13(1) no
Ru(2) N(7) N(8) C(12) . . . . -172.1(6) no
Ru(2) N(7) C(14) C(13) . . . . 171.4(6) no
Cl(1) Ru(1) P(1) C(15) . . . . -163.0(3) no
Cl(1) Ru(1) P(1) C(21) . . . . -47.0(3) no
Cl(1) Ru(1) P(1) C(27) . . . . 72.6(3) no
Cl(1) Ru(1) N(1) N(2) . . . . -171.4(5) no
Cl(1) Ru(1) N(1) C(1) . . . . 22.4(7) no
Cl(1) Ru(1) N(4) N(3) . . . . -114(1) no
Cl(1) Ru(1) N(4) C(7) . . . . 60(1) no
Cl(1) Ru(2) P(2) C(33) . . . . -1.3(6) no
Cl(1) Ru(2) P(2) C(39) . . . . -120.6(5) no
Cl(1) Ru(2) P(2) C(45) . . . . 116.3(5) no
Cl(1) Ru(2) N(5) N(6) . . . . -113.6(6) no
Cl(1) Ru(2) N(5) C(8) . . . . 60.8(7) no
Cl(1) Ru(2) N(7) N(8) . . . . 114.6(6) no
Cl(1) Ru(2) N(7) C(14) . . . . -54.3(7) no
Cl(2) Ru(1) P(1) C(15) . . . . -82.7(8) no
Cl(2) Ru(1) P(1) C(21) . . . . 33.3(8) no
Cl(2) Ru(1) P(1) C(27) . . . . 153.0(7) no
Cl(2) Ru(1) N(1) N(2) . . . . 108.6(5) no
Cl(2) Ru(1) N(1) C(1) . . . . -57.6(7) no
Cl(2) Ru(1) N(4) N(3) . . . . -107.7(5) no
Cl(2) Ru(1) N(4) C(7) . . . . 65.9(7) no
Cl(2) Ru(2) P(2) C(33) . . . . -54.5(3) no
Cl(2) Ru(2) P(2) C(39) . . . . -173.9(3) no
Cl(2) Ru(2) P(2) C(45) . . . . 63.0(3) no
Cl(2) Ru(2) N(5) N(6) . . . . -117(1) no
Cl(2) Ru(2) N(5) C(8) . . . . 58(2) no
Cl(2) Ru(2) N(7) N(8) . . . . -164.7(6) no
Cl(2) Ru(2) N(7) C(14) . . . . 26.5(7) no
Cl(3) Ru(1) P(1) C(15) . . . . -79.3(3) no
Cl(3) Ru(1) P(1) C(21) . . . . 36.7(3) no
Cl(3) Ru(1) P(1) C(27) . . . . 156.3(3) no
Cl(3) Ru(1) N(1) N(2) . . . . 120.4(9) no
Cl(3) Ru(1) N(1) C(1) . . . . -46(1) no
Cl(3) Ru(1) N(4) N(3) . . . . 170.7(5) no
Cl(3) Ru(1) N(4) C(7) . . . . -15.7(7) no
Cl(3) Ru(2) P(2) C(33) . . . . 30.3(3) no
Cl(3) Ru(2) P(2) C(39) . . . . -89.1(3) no
Cl(3) Ru(2) P(2) C(45) . . . . 147.9(3) no
Cl(3) Ru(2) N(5) N(6) . . . . 165.8(6) no
Cl(3) Ru(2) N(5) C(8) . . . . -19.8(7) no
Cl(3) Ru(2) N(7) N(8) . . . . 120.0(9) no
Cl(3) Ru(2) N(7) C(14) . . . . -49(1) no
P(1) Ru(1) N(1) N(2) . . . . -72.0(5) no
P(1) Ru(1) N(1) C(1) . . . . 121.8(7) no
P(1) Ru(1) N(4) N(3) . . . . 78.2(5) no
P(1) Ru(1) N(4) C(7) . . . . -108.1(7) no
P(1) C(15) O(3) C(17) . . 4_554 . 173.7(7) no
P(1) C(15) C(20) C(19) . . . . -174.3(8) no
P(1) C(21) C(22) C(23) . . . . -170.8(9) no
P(1) C(21) C(26) C(25) . . . . 172.4(7) no
P(1) C(27) C(28) C(29) . . . . 172.9(8) no
P(1) C(27) C(32) C(31) . . . . -173.7(7) no
P(2) Ru(2) N(5) N(6) . . . . 73.7(6) no
P(2) Ru(2) N(5) C(8) . . . . -111.8(7) no
P(2) Ru(2) N(7) N(8) . . . . -70.4(6) no
P(2) Ru(2) N(7) C(14) . . . . 120.8(7) no
P(2) C(33) C(34) C(35) . . . . 178.1(6) no
P(2) C(33) C(38) C(37) . . . . -178.3(7) no
P(2) C(39) C(40) C(41) . . . . -172.8(6) no
P(2) C(39) C(44) C(43) . . . . 171.4(7) no
P(2) C(45) C(46) C(47) . . . . 177.7(7) no
P(2) C(45) C(50) C(49) . . . . -177.2(7) no
N(1) Ru(1) P(1) C(15) . . . . 103.3(4) no
N(1) Ru(1) P(1) C(21) . . . . -140.7(4) no
N(1) Ru(1) P(1) C(27) . . . . -21.1(4) no
N(1) Ru(1) N(4) N(3) . . . . -21.2(6) no
N(1) Ru(1) N(4) C(7) . . . . 152.4(7) no
N(1) N(2) C(3) C(2) . . . . 1(1) no
N(1) N(2) C(4) N(3) . . . . -60.5(9) no
N(1) C(1) C(2) C(3) . . . . -1(1) no
N(2) N(1) Ru(1) N(4) . . . . 20.1(5) no
N(2) N(1) C(1) C(2) . . . . 1.5(9) no
N(2) C(3) C(2) C(1) . . . . 0(1) no
N(2) C(4) N(3) N(4) . . . . 59.4(9) no
N(2) C(4) N(3) C(5) . . . . -131.3(9) no
N(3) N(4) C(7) C(6) . . . . -0.2(9) no
N(3) C(4) N(2) C(3) . . . . 127.2(9) no
N(3) C(5) C(6) C(7) . . . . 1(1) no
N(4) Ru(1) P(1) C(15) . . . . 14.6(4) no
N(4) Ru(1) P(1) C(21) . . . . 130.6(4) no
N(4) Ru(1) P(1) C(27) . . . . -109.8(4) no
N(4) Ru(1) N(1) C(1) . . . . -146.1(7) no
N(4) N(3) C(5) C(6) . . . . -1(1) no
N(4) C(7) C(6) C(5) . . . . 0(1) no
N(5) Ru(2) P(2) C(33) . . . . 123.9(3) no
N(5) Ru(2) P(2) C(39) . . . . 4.5(4) no
N(5) Ru(2) P(2) C(45) . . . . -118.6(4) no
N(5) Ru(2) N(7) N(8) . . . . 24.4(6) no
N(5) Ru(2) N(7) C(14) . . . . -144.5(7) no
N(5) N(6) C(10) C(9) . . . . 0(1) no
N(5) N(6) C(11) N(8) . . . . 58(1) no
N(5) C(8) C(9) C(10) . . . . 1(1) no
N(6) N(5) Ru(2) N(7) . . . . -25.8(6) no
N(6) N(5) C(8) C(9) . . . . -1(1) no
N(6) C(10) C(9) C(8) . . . . -1(1) no
N(6) C(11) N(8) N(7) . . . . -59(1) no
N(6) C(11) N(8) C(12) . . . . 126.6(9) no
N(7) Ru(2) P(2) C(33) . . . . -147.6(3) no
N(7) Ru(2) P(2) C(39) . . . . 93.0(4) no
N(7) Ru(2) P(2) C(45) . . . . -30.1(4) no
N(7) Ru(2) N(5) C(8) . . . . 148.6(7) no
N(7) N(8) C(12) C(13) . . . . 0(1) no
N(7) C(14) C(13) C(12) . . . . -1(1) no
N(8) N(7) C(14) C(13) . . . . 1.1(9) no
N(8) C(11) N(6) C(10) . . . . -129.2(9) no
N(8) C(12) C(13) C(14) . . . . 0(1) no
C(1) N(1) N(2) C(3) . . . . -1.4(9) no
C(1) N(1) N(2) C(4) . . . . -175.1(7) no
C(2) C(3) N(2) C(4) . . . . 173.6(8) no
C(4) N(3) N(4) C(7) . . . . 171.9(7) no
C(4) N(3) C(5) C(6) . . . . -171.2(8) no
C(5) N(3) N(4) C(7) . . . . 0.7(9) no
C(8) N(5) N(6) C(10) . . . . 0.6(9) no
C(8) N(5) N(6) C(11) . . . . 174.8(7) no
C(9) C(10) N(6) C(11) . . . . -173.6(9) no
C(11) N(8) N(7) C(14) . . . . -175.9(8) no
C(11) N(8) C(12) C(13) . . . . 174.8(9) no
C(12) N(8) N(7) C(14) . . . . -0.8(9) no
C(15) P(1) C(21) C(22) . . . . -34.6(8) no
C(15) P(1) C(21) C(26) . . . . 153.9(7) no
C(15) P(1) C(27) C(28) . . . . 37.8(8) no
C(15) P(1) C(27) C(32) . . . . -150.6(7) no
C(15) O(3) C(17) C(18) . 4_554 . . 2(2) no
C(15) C(20) C(19) C(18) . . . . -1(2) no
C(17) O(3) C(15) C(20) . 4_554 . . -1(1) no
C(17) C(18) C(19) C(20) . . . . 1(2) no
C(20) C(15) P(1) C(21) . . . . -55.3(8) no
C(20) C(15) P(1) C(27) . . . . -156.2(7) no
C(21) P(1) C(27) C(28) . . . . -65.1(8) no
C(21) P(1) C(27) C(32) . . . . 106.5(7) no
C(21) C(22) C(23) C(24) . . . . -3(2) no
C(21) C(26) C(25) C(24) . . . . -1(1) no
C(22) C(21) P(1) C(27) . . . . 73.5(8) no
C(22) C(21) C(26) C(25) . . . . 1(1) no
C(22) C(23) C(24) C(25) . . . . 3(2) no
C(23) C(22) C(21) C(26) . . . . 1(2) no
C(23) C(24) C(25) C(26) . . . . -1(2) no
C(26) C(21) P(1) C(27) . . . . -98.0(8) no
C(27) C(28) C(29) C(30) . . . . 0(2) no
C(27) C(32) C(31) C(30) . . . . 1(2) no
C(28) C(27) C(32) C(31) . . . . -2(1) no
C(28) C(29) C(30) C(31) . . . . -1(2) no
C(29) C(28) C(27) C(32) . . . . 1(1) no
C(29) C(30) C(31) C(32) . . . . 0(2) no
C(33) P(2) C(39) C(40) . . . . -71.6(7) no
C(33) P(2) C(39) C(44) . . . . 115.2(7) no
C(33) P(2) C(45) C(46) . . . . -52.2(7) no
C(33) P(2) C(45) C(50) . . . . 122.3(8) no
C(33) C(34) C(35) C(36) . . . . 0(1) no
C(33) C(38) C(37) C(36) . . . . 1(2) no
C(34) C(33) P(2) C(39) . . . . -161.6(6) no
C(34) C(33) P(2) C(45) . . . . -54.8(7) no
C(34) C(33) C(38) C(37) . . . . 0(1) no
C(34) C(35) C(36) C(37) . . . . 1(1) no
C(35) C(34) C(33) C(38) . . . . 0(1) no
C(35) C(36) C(37) C(38) . . . . -1(2) no
C(38) C(33) P(2) C(39) . . . . 16.4(8) no
C(38) C(33) P(2) C(45) . . . . 123.2(7) no
C(39) P(2) C(45) C(46) . . . . 55.1(8) no
C(39) P(2) C(45) C(50) . . . . -130.3(8) no
C(39) C(40) C(41) C(42) . . . . 0(1) no
C(39) C(44) C(43) C(42) . . . . 2(2) no
C(40) C(39) P(2) C(45) . . . . -174.2(6) no
C(40) C(39) C(44) C(43) . . . . -2(1) no
C(40) C(41) C(42) C(43) . . . . 0(2) no
C(41) C(40) C(39) C(44) . . . . 1(1) no
C(41) C(42) C(43) C(44) . . . . -1(2) no
C(44) C(39) P(2) C(45) . . . . 12.6(8) no
C(45) C(46) C(47) C(48) . . . . -2(2) no
C(45) C(50) C(49) C(48) . . . . 1(2) no
C(46) C(45) C(50) C(49) . . . . -2(1) no
C(46) C(47) C(48) C(49) . . . . 1(2) no
C(47) C(46) C(45) C(50) . . . . 3(1) no
C(47) C(48) C(49) C(50) . . . . -1(2) no
